data_7706797
loop_
_publ_author_name
'Huang, Chun-Hua'
'Yang, Mingxue'
'Chen, Xu-Lin'
'Lu, Can-Zhong'

_publ_section_title
;
 Bright bluish-green emitting Cu(I) complexes exhibiting efficient
 thermally activated delayed fluorescence.
;
_journal_issue 15
_journal_name_full 'Dalton transactions (Cambridge, England : 2003)'
_journal_page_first 5171
_journal_page_last 5176
_journal_paper_doi 10.1039/d0dt04424e
_journal_volume 50
_journal_year 2021
_chemical_formula_moiety 'C51 H41 Cu N3 O P2, B F4'
_chemical_formula_sum 'C51 H41 B Cu F4 N3 O P2'
_chemical_formula_weight 924.16
_space_group_crystal_system monoclinic
_space_group_IT_number 4
_space_group_name_Hall 'P 2yb'
_space_group_name_H-M_alt 'P 1 21 1'
_atom_sites_solution_hydrogens geom
_atom_sites_solution_primary dual
_audit_creation_date 2020-12-01
_audit_creation_method
;
Olex2 1.2
(compiled 2018.05.29 svn.r3508 for OlexSys, GUI svn.r5506)
;
_audit_update_record
;
2020-12-28 deposited with the CCDC.	2021-02-08 downloaded from the CCDC.
;
_cell_angle_alpha 90
_cell_angle_beta 97.6950(10)
_cell_angle_gamma 90
_cell_formula_units_Z 2
_cell_length_a 9.6727(4)
_cell_length_b 16.6030(5)
_cell_length_c 14.0070(6)
_cell_measurement_reflns_used 9856
_cell_measurement_temperature 200(2)
_cell_measurement_theta_max 27.067
_cell_measurement_theta_min 2.415
_cell_volume 2229.21(15)
_computing_cell_refinement 'SAINT V8.38A (?, 2016)'
_computing_data_reduction 'SAINT V8.38A (?, 2016)'
_computing_molecular_graphics 'Olex2 (Dolomanov et al., 2009)'
_computing_publication_material 'Olex2 (Dolomanov et al., 2009)'
_computing_structure_refinement 'ShelXL (Sheldrick, 2015)'
_computing_structure_solution 'ShelXT (Sheldrick, 2015)'
_diffrn_ambient_temperature 200.02
_diffrn_measured_fraction_theta_full 0.993
_diffrn_measured_fraction_theta_max 0.994
_diffrn_measurement_device_type 'Bruker APEX-II CCD'
_diffrn_measurement_method '\f and \w scans'
_diffrn_radiation_type MoK\a
_diffrn_radiation_wavelength 0.71073
_diffrn_reflns_av_R_equivalents 0.0416
_diffrn_reflns_av_unetI/netI 0.0358
_diffrn_reflns_Laue_measured_fraction_full 0.993
_diffrn_reflns_Laue_measured_fraction_max 0.994
_diffrn_reflns_limit_h_max 12
_diffrn_reflns_limit_h_min -12
_diffrn_reflns_limit_k_max 21
_diffrn_reflns_limit_k_min -21
_diffrn_reflns_limit_l_max 17
_diffrn_reflns_limit_l_min -18
_diffrn_reflns_number 65560
_diffrn_reflns_point_group_measured_fraction_full 0.990
_diffrn_reflns_point_group_measured_fraction_max 0.988
_diffrn_reflns_theta_full 25.242
_diffrn_reflns_theta_max 27.507
_diffrn_reflns_theta_min 2.453
_diffrn_standards_number 0
_exptl_absorpt_coefficient_mu 0.620
_exptl_absorpt_correction_T_max 0.7456
_exptl_absorpt_correction_T_min 0.6870
_exptl_absorpt_correction_type multi-scan
_exptl_absorpt_process_details
'SADABS-2016/2 (Bruker,2016/2) was used for absorption correction. wR2(int) was 0.0761 before and 0.0653 after correction. The Ratio of minimum to maximum transmission is 0.9214. The \l/2 correction factor is Not present.'
_exptl_crystal_colour 'clear light green'
_exptl_crystal_colour_lustre clear
_exptl_crystal_colour_modifier light
_exptl_crystal_colour_primary green
_exptl_crystal_density_diffrn 1.377
_exptl_crystal_description block
_exptl_crystal_F_000 952
_exptl_crystal_size_max 0.153
_exptl_crystal_size_mid 0.147
_exptl_crystal_size_min 0.075
_refine_diff_density_max 0.515
_refine_diff_density_min -0.413
_refine_diff_density_rms 0.049
_refine_ls_abs_structure_details
;
 Flack x determined using 4057 quotients [(I+)-(I-)]/[(I+)+(I-)]
 (Parsons, Flack and Wagner, Acta Cryst. B69 (2013) 249-259).
;
_refine_ls_abs_structure_Flack 0.001(5)
_refine_ls_extinction_method none
_refine_ls_goodness_of_fit_ref 1.047
_refine_ls_hydrogen_treatment constr
_refine_ls_matrix_type full
_refine_ls_number_parameters 569
_refine_ls_number_reflns 10115
_refine_ls_number_restraints 1
_refine_ls_restrained_S_all 1.047
_refine_ls_R_factor_all 0.0466
_refine_ls_R_factor_gt 0.0393
_refine_ls_shift/su_max 0.001
_refine_ls_shift/su_mean 0.000
_refine_ls_structure_factor_coef Fsqd
_refine_ls_weighting_details 'w=1/[\s^2^(Fo^2^)+(0.0365P)^2^+1.5421P] where P=(Fo^2^+2Fc^2^)/3'
_refine_ls_weighting_scheme calc
_refine_ls_wR_factor_gt 0.0876
_refine_ls_wR_factor_ref 0.0936
_reflns_Friedel_coverage 0.921
_reflns_Friedel_fraction_full 0.987
_reflns_Friedel_fraction_max 0.981
_reflns_number_gt 9334
_reflns_number_total 10115
_reflns_threshold_expression 'I > 2\s(I)'
_cod_data_source_file d0dt04424e2.cif
_cod_data_source_block mepyphcupop_0m_a
_cod_depositor_comments 'Adding full bibliography for 7706795--7706797.cif.'
_cod_database_code 7706797
_shelx_shelxl_version_number 2018/1
_shelx_space_group_comment
;
The symmetry employed for this shelxl refinement is uniquely defined
by the following loop, which should always be used as a source of
symmetry information in preference to the above space-group names.
They are only intended as comments.
;
_shelx_estimated_absorpt_t_max 0.955
_shelx_estimated_absorpt_t_min 0.911
_olex2_refinement_description
;
1. Fixed Uiso
 At 1.2 times of:
  All C(H) groups, All N(H) groups
 At 1.5 times of:
  All C(H,H,H) groups
2.a Aromatic/amide H refined with riding coordinates:
 N3(H3), C2(H2), C3(H3A), C4(H4), C5(H5), C6(H6), C8(H8), C9(H9), C10(H10),
 C11(H11), C12(H12), C14(H14), C15(H15), C16(H16), C17(H17), C20(H20), C21(H21),
  C22(H22), C23(H23), C26(H26), C27(H27), C28(H28), C29(H29), C30(H30),
 C32(H32), C33(H33), C34(H34), C35(H35), C36(H36), C39(H39), C40(H40), C41(H41),
  C44(H44), C47(H47), C48(H48), C49(H49), C50(H50), C51(H51)
2.b Idealised Me refined as rotating group:
 C37(H37A,H37B,H37C)
;
_olex2_submission_special_instructions 'No special instructions were received'

loop_
_space_group_symop_operation_xyz
'x, y, z'
'-x, y+1/2, -z'

loop_
_atom_site_label
_atom_site_type_symbol
_atom_site_fract_x
_atom_site_fract_y
_atom_site_fract_z
_atom_site_U_iso_or_equiv
_atom_site_adp_type
_atom_site_occupancy
_atom_site_site_symmetry_order
_atom_site_calc_flag
_atom_site_refinement_flags_posn
_atom_site_refinement_flags_adp
_atom_site_refinement_flags_occupancy
_atom_site_disorder_assembly
_atom_site_disorder_group
Cu1 Cu 0.47996(4) 0.49317(3) 0.74752(3) 0.02616(11) Uani 1 1 d . . . . .
P1 P 0.51485(11) 0.62476(6) 0.78298(7) 0.0282(2) Uani 1 1 d . . . . .
P2 P 0.25768(9) 0.45279(5) 0.76092(6) 0.02385(19) Uani 1 1 d . . . . .
O1 O 0.3413(3) 0.57081(16) 0.9235(2) 0.0304(6) Uani 1 1 d . . . . .
N1 N 0.6228(3) 0.40318(19) 0.8128(2) 0.0271(7) Uani 1 1 d . . . . .
N2 N 0.5596(3) 0.4494(2) 0.6268(2) 0.0297(7) Uani 1 1 d . . . . .
N3 N 0.5679(3) 0.47074(19) 0.5347(2) 0.0325(8) Uani 1 1 d . . . . .
H3 H 0.514109 0.507244 0.502885 0.039 Uiso 1 1 calc R . . . .
C1 C 0.6351(4) 0.6426(3) 0.8930(3) 0.0342(9) Uani 1 1 d . . . . .
C2 C 0.7501(5) 0.5929(3) 0.9121(3) 0.0418(10) Uani 1 1 d . . . . .
H2 H 0.766982 0.552525 0.867013 0.050 Uiso 1 1 calc R . . . .
C3 C 0.8420(5) 0.6020(4) 0.9976(4) 0.0568(15) Uani 1 1 d . . . . .
H3A H 0.921478 0.568153 1.010836 0.068 Uiso 1 1 calc R . . . .
C4 C 0.8153(7) 0.6606(4) 1.0624(4) 0.071(2) Uani 1 1 d . . . . .
H4 H 0.876146 0.666658 1.121030 0.086 Uiso 1 1 calc R . . . .
C5 C 0.7022(8) 0.7103(5) 1.0431(5) 0.0747(19) Uani 1 1 d . . . . .
H5 H 0.685924 0.750948 1.088036 0.090 Uiso 1 1 calc R . . . .
C6 C 0.6114(6) 0.7017(3) 0.9589(4) 0.0567(14) Uani 1 1 d . . . . .
H6 H 0.532721 0.736164 0.946064 0.068 Uiso 1 1 calc R . . . .
C7 C 0.5738(4) 0.6926(2) 0.6946(3) 0.0351(9) Uani 1 1 d . . . . .
C8 C 0.6659(5) 0.7563(3) 0.7190(4) 0.0470(11) Uani 1 1 d . . . . .
H8 H 0.703937 0.765195 0.784250 0.056 Uiso 1 1 calc R . . . .
C9 C 0.7020(6) 0.8071(3) 0.6457(5) 0.0618(15) Uani 1 1 d . . . . .
H9 H 0.764298 0.850708 0.661967 0.074 Uiso 1 1 calc R . . . .
C10 C 0.6485(7) 0.7946(4) 0.5515(5) 0.0631(16) Uani 1 1 d . . . . .
H10 H 0.674674 0.828947 0.502779 0.076 Uiso 1 1 calc R . . . .
C11 C 0.5568(6) 0.7323(3) 0.5272(4) 0.0565(14) Uani 1 1 d . . . . .
H11 H 0.518229 0.724277 0.461873 0.068 Uiso 1 1 calc R . . . .
C12 C 0.5210(5) 0.6813(3) 0.5982(3) 0.0431(10) Uani 1 1 d . . . . .
H12 H 0.459146 0.637709 0.580719 0.052 Uiso 1 1 calc R . . . .
C13 C 0.3519(4) 0.6718(2) 0.8056(3) 0.0327(8) Uani 1 1 d . . . . .
C14 C 0.2909(5) 0.7376(3) 0.7541(4) 0.0446(11) Uani 1 1 d . . . . .
H14 H 0.342195 0.766154 0.711745 0.054 Uiso 1 1 calc R . . . .
C15 C 0.1562(6) 0.7619(3) 0.7641(4) 0.0526(13) Uani 1 1 d . . . . .
H15 H 0.114628 0.805602 0.726968 0.063 Uiso 1 1 calc R . . . .
C16 C 0.0825(5) 0.7223(3) 0.8281(4) 0.0468(11) Uani 1 1 d . . . . .
H16 H -0.009685 0.738949 0.834636 0.056 Uiso 1 1 calc R . . . .
C17 C 0.1418(4) 0.6590(3) 0.8823(3) 0.0375(9) Uani 1 1 d . . . . .
H17 H 0.092043 0.632696 0.927346 0.045 Uiso 1 1 calc R . . . .
C18 C 0.2745(4) 0.6342(2) 0.8703(3) 0.0299(8) Uani 1 1 d . . . . .
C19 C 0.2566(4) 0.5092(2) 0.9507(3) 0.0289(8) Uani 1 1 d . . . . .
C20 C 0.2330(4) 0.5061(3) 1.0451(3) 0.0390(10) Uani 1 1 d . . . . .
H20 H 0.270441 0.546176 1.089675 0.047 Uiso 1 1 calc R . . . .
C21 C 0.1528(5) 0.4430(3) 1.0746(3) 0.0488(11) Uani 1 1 d . . . . .
H21 H 0.136628 0.439441 1.139926 0.059 Uiso 1 1 calc R . . . .
C22 C 0.0978(6) 0.3863(3) 1.0096(4) 0.0493(12) Uani 1 1 d . . . . .
H22 H 0.040156 0.344786 1.029333 0.059 Uiso 1 1 calc R . . . .
C23 C 0.1255(5) 0.3888(3) 0.9145(3) 0.0382(10) Uani 1 1 d . . . . .
H23 H 0.088200 0.348264 0.870493 0.046 Uiso 1 1 calc R . . . .
C24 C 0.2072(4) 0.4501(2) 0.8829(3) 0.0279(7) Uani 1 1 d . . . . .
C25 C 0.2221(4) 0.3505(2) 0.7169(3) 0.0283(8) Uani 1 1 d . . . . .
C26 C 0.0939(5) 0.3262(3) 0.6689(4) 0.0437(11) Uani 1 1 d . . . . .
H26 H 0.019976 0.363999 0.656495 0.052 Uiso 1 1 calc R . . . .
C27 C 0.0731(5) 0.2467(3) 0.6387(4) 0.0506(12) Uani 1 1 d . . . . .
H27 H -0.015100 0.230385 0.606426 0.061 Uiso 1 1 calc R . . . .
C28 C 0.1802(5) 0.1916(3) 0.6556(3) 0.0414(10) Uani 1 1 d . . . . .
H28 H 0.165108 0.137262 0.635521 0.050 Uiso 1 1 calc R . . . .
C29 C 0.3082(5) 0.2148(3) 0.7011(3) 0.0417(10) Uani 1 1 d . . . . .
H29 H 0.382193 0.176860 0.712066 0.050 Uiso 1 1 calc R . . . .
C30 C 0.3292(5) 0.2941(2) 0.7310(3) 0.0346(9) Uani 1 1 d . . . . .
H30 H 0.418468 0.310177 0.761702 0.041 Uiso 1 1 calc R . . . .
C31 C 0.1176(4) 0.5116(2) 0.6942(3) 0.0270(8) Uani 1 1 d . . . . .
C32 C -0.0143(4) 0.5191(2) 0.7217(3) 0.0347(9) Uani 1 1 d . . . . .
H32 H -0.034382 0.492935 0.778600 0.042 Uiso 1 1 calc R . . . .
C33 C -0.1168(5) 0.5640(3) 0.6680(3) 0.0388(10) Uani 1 1 d . . . . .
H33 H -0.206540 0.568411 0.688046 0.047 Uiso 1 1 calc R . . . .
C34 C -0.0895(5) 0.6022(3) 0.5855(4) 0.0482(12) Uani 1 1 d . . . . .
H34 H -0.159325 0.633986 0.549209 0.058 Uiso 1 1 calc R . . . .
C35 C 0.0405(5) 0.5940(3) 0.5558(4) 0.0547(13) Uani 1 1 d . . . . .
H35 H 0.058778 0.618929 0.497742 0.066 Uiso 1 1 calc R . . . .
C36 C 0.1445(5) 0.5496(3) 0.6100(3) 0.0414(10) Uani 1 1 d . . . . .
H36 H 0.234070 0.545106 0.589706 0.050 Uiso 1 1 calc R . . . .
C37 C 0.5720(5) 0.4206(3) 0.9776(3) 0.0433(10) Uani 1 1 d . . . . .
H37A H 0.560257 0.477172 0.958344 0.065 Uiso 1 1 calc GR . . . .
H37B H 0.630191 0.417174 1.040345 0.065 Uiso 1 1 calc GR . . . .
H37C H 0.480446 0.396712 0.982183 0.065 Uiso 1 1 calc GR . . . .
C38 C 0.6408(4) 0.3758(2) 0.9042(3) 0.0313(8) Uani 1 1 d . . . . .
C39 C 0.7181(5) 0.3070(3) 0.9296(4) 0.0455(11) Uani 1 1 d . . . . .
H39 H 0.731257 0.289469 0.994717 0.055 Uiso 1 1 calc R . . . .
C40 C 0.7759(6) 0.2639(3) 0.8611(4) 0.0523(13) Uani 1 1 d . . . . .
H40 H 0.827168 0.216045 0.878283 0.063 Uiso 1 1 calc R . . . .
C41 C 0.7586(5) 0.2911(3) 0.7666(4) 0.0428(10) Uani 1 1 d . . . . .
H41 H 0.797920 0.262798 0.717852 0.051 Uiso 1 1 calc R . . . .
C42 C 0.6819(4) 0.3611(2) 0.7455(3) 0.0295(8) Uani 1 1 d . . . . .
C43 C 0.6582(4) 0.3939(2) 0.6476(3) 0.0288(8) Uani 1 1 d . . . . .
C44 C 0.7279(4) 0.3783(2) 0.5683(3) 0.0331(8) Uani 1 1 d . . . . .
H44 H 0.800687 0.340509 0.564400 0.040 Uiso 1 1 calc R . . . .
C45 C 0.6682(4) 0.4295(2) 0.4971(3) 0.0321(8) Uani 1 1 d . . . . .
C46 C 0.7058(5) 0.4468(3) 0.4004(3) 0.0377(9) Uani 1 1 d . . . . .
C47 C 0.8468(5) 0.4506(3) 0.3890(4) 0.0453(11) Uani 1 1 d . . . . .
H47 H 0.916678 0.439507 0.441713 0.054 Uiso 1 1 calc R . . . .
C48 C 0.8835(7) 0.4707(3) 0.2997(4) 0.0619(16) Uani 1 1 d . . . . .
H48 H 0.979267 0.473393 0.291412 0.074 Uiso 1 1 calc R . . . .
C49 C 0.7832(8) 0.4867(4) 0.2229(4) 0.0684(17) Uani 1 1 d . . . . .
H49 H 0.809921 0.500322 0.162067 0.082 Uiso 1 1 calc R . . . .
C50 C 0.6446(8) 0.4832(4) 0.2341(4) 0.0713(18) Uani 1 1 d . . . . .
H50 H 0.575593 0.494558 0.180973 0.086 Uiso 1 1 calc R . . . .
C51 C 0.6044(6) 0.4629(3) 0.3232(3) 0.0536(13) Uani 1 1 d . . . . .
H51 H 0.508328 0.460232 0.330735 0.064 Uiso 1 1 calc R . . . .
F1 F 0.3581(5) 0.5631(4) 0.4260(3) 0.119(2) Uani 1 1 d . . . . .
F2 F 0.1777(5) 0.6276(3) 0.3503(4) 0.1150(19) Uani 1 1 d . . . . .
F3 F 0.3667(5) 0.6071(3) 0.2778(4) 0.127(2) Uani 1 1 d . . . . .
F4 F 0.2395(6) 0.5059(4) 0.3020(5) 0.156(3) Uani 1 1 d . . . . .
B1 B 0.2849(6) 0.5791(4) 0.3416(5) 0.0531(14) Uani 1 1 d . . . . .

loop_
_atom_site_aniso_label
_atom_site_aniso_U_11
_atom_site_aniso_U_22
_atom_site_aniso_U_33
_atom_site_aniso_U_23
_atom_site_aniso_U_13
_atom_site_aniso_U_12
Cu1 0.0268(2) 0.0255(2) 0.0261(2) -0.00281(18) 0.00329(16) 0.0010(2)
P1 0.0302(5) 0.0253(5) 0.0299(5) -0.0030(4) 0.0065(4) -0.0024(4)
P2 0.0263(4) 0.0235(4) 0.0217(4) -0.0008(3) 0.0027(3) -0.0022(4)
O1 0.0318(14) 0.0308(14) 0.0291(15) -0.0039(11) 0.0055(11) -0.0030(11)
N1 0.0283(16) 0.0266(16) 0.0256(16) -0.0009(12) -0.0001(12) 0.0007(12)
N2 0.0310(16) 0.0339(17) 0.0246(16) -0.0005(13) 0.0053(13) 0.0028(14)
N3 0.0368(17) 0.037(2) 0.0236(16) -0.0015(12) 0.0049(13) 0.0073(13)
C1 0.037(2) 0.036(2) 0.031(2) -0.0016(16) 0.0099(17) -0.0119(17)
C2 0.037(2) 0.056(3) 0.033(2) 0.0054(19) 0.0077(18) -0.008(2)
C3 0.041(3) 0.082(4) 0.045(3) 0.022(3) -0.002(2) -0.021(3)
C4 0.080(4) 0.098(5) 0.033(3) 0.000(3) -0.007(3) -0.050(4)
C5 0.086(5) 0.086(5) 0.051(4) -0.033(3) 0.006(3) -0.029(4)
C6 0.064(3) 0.052(3) 0.055(3) -0.024(2) 0.007(3) -0.010(2)
C7 0.038(2) 0.030(2) 0.039(2) 0.0024(16) 0.0136(18) 0.0025(16)
C8 0.047(3) 0.041(2) 0.054(3) 0.003(2) 0.012(2) -0.010(2)
C9 0.064(3) 0.042(3) 0.084(4) 0.015(3) 0.026(3) -0.009(2)
C10 0.075(4) 0.052(3) 0.068(4) 0.028(3) 0.032(3) 0.010(3)
C11 0.066(3) 0.060(3) 0.046(3) 0.015(2) 0.019(2) 0.016(3)
C12 0.051(3) 0.040(2) 0.041(3) 0.0043(19) 0.013(2) 0.003(2)
C13 0.0314(19) 0.0253(18) 0.042(2) -0.0062(16) 0.0087(17) -0.0005(15)
C14 0.049(3) 0.029(2) 0.058(3) 0.005(2) 0.015(2) 0.0029(19)
C15 0.052(3) 0.035(2) 0.072(4) 0.005(2) 0.013(3) 0.016(2)
C16 0.038(2) 0.036(2) 0.067(3) -0.010(2) 0.010(2) 0.0090(19)
C17 0.034(2) 0.035(2) 0.045(2) -0.0138(18) 0.0121(18) -0.0040(17)
C18 0.0339(19) 0.0236(18) 0.032(2) -0.0102(15) 0.0050(15) -0.0025(14)
C19 0.0297(17) 0.030(2) 0.0269(18) 0.0011(14) 0.0049(14) -0.0017(14)
C20 0.045(2) 0.046(3) 0.0257(19) -0.0044(17) 0.0065(16) 0.0011(19)
C21 0.060(3) 0.060(3) 0.029(2) 0.008(2) 0.015(2) -0.003(2)
C22 0.060(3) 0.051(3) 0.041(3) 0.008(2) 0.017(2) -0.012(2)
C23 0.048(3) 0.035(2) 0.031(2) 0.0048(17) 0.0074(18) -0.0071(19)
C24 0.0304(18) 0.0302(18) 0.0233(17) 0.0019(15) 0.0048(14) 0.0005(15)
C25 0.0325(19) 0.0272(18) 0.0252(19) -0.0019(14) 0.0038(15) -0.0035(15)
C26 0.037(2) 0.034(2) 0.058(3) -0.016(2) -0.003(2) 0.0014(18)
C27 0.042(3) 0.042(3) 0.065(3) -0.021(2) 0.000(2) -0.009(2)
C28 0.057(3) 0.027(2) 0.041(2) -0.0068(17) 0.009(2) -0.0076(19)
C29 0.052(3) 0.026(2) 0.047(3) 0.0003(18) 0.005(2) 0.0023(18)
C30 0.037(2) 0.0270(19) 0.038(2) -0.0011(16) -0.0011(17) -0.0004(16)
C31 0.0310(18) 0.0247(19) 0.0251(17) -0.0027(13) 0.0032(14) -0.0015(13)
C32 0.036(2) 0.035(2) 0.033(2) 0.0017(15) 0.0053(17) 0.0050(16)
C33 0.034(2) 0.041(2) 0.041(3) -0.0038(18) 0.0038(18) 0.0079(18)
C34 0.046(3) 0.049(3) 0.046(3) 0.009(2) -0.006(2) 0.014(2)
C35 0.051(3) 0.067(3) 0.045(3) 0.027(3) 0.003(2) 0.006(2)
C36 0.036(2) 0.051(3) 0.037(3) 0.0141(19) 0.0076(19) -0.0001(19)
C37 0.049(3) 0.052(3) 0.027(2) 0.0042(19) 0.0020(19) 0.007(2)
C38 0.029(2) 0.034(2) 0.029(2) 0.0032(15) -0.0012(15) -0.0031(16)
C39 0.047(3) 0.045(3) 0.043(3) 0.017(2) 0.004(2) 0.007(2)
C40 0.055(3) 0.044(3) 0.059(3) 0.019(2) 0.012(2) 0.019(2)
C41 0.046(3) 0.033(2) 0.052(3) 0.0060(19) 0.013(2) 0.0085(19)
C42 0.0272(19) 0.0289(19) 0.033(2) 0.0000(15) 0.0044(15) 0.0010(15)
C43 0.0306(19) 0.0251(18) 0.030(2) -0.0051(14) 0.0032(15) -0.0006(14)
C44 0.033(2) 0.034(2) 0.033(2) -0.0084(16) 0.0040(16) 0.0015(16)
C45 0.034(2) 0.033(2) 0.029(2) -0.0051(15) 0.0060(16) 0.0009(15)
C46 0.052(2) 0.033(2) 0.031(2) -0.0061(17) 0.0135(18) 0.0014(18)
C47 0.054(3) 0.038(2) 0.047(3) -0.010(2) 0.020(2) -0.005(2)
C48 0.084(4) 0.043(3) 0.068(4) -0.009(2) 0.045(3) -0.009(2)
C49 0.123(5) 0.043(3) 0.048(3) 0.007(3) 0.042(3) 0.009(4)
C50 0.115(5) 0.067(4) 0.034(3) 0.002(3) 0.018(3) 0.032(4)
C51 0.069(3) 0.062(3) 0.031(2) -0.004(2) 0.009(2) 0.017(3)
F1 0.131(4) 0.173(5) 0.046(2) -0.008(2) -0.013(2) 0.091(4)
F2 0.109(3) 0.103(3) 0.151(4) 0.074(3) 0.079(3) 0.065(3)
F3 0.111(4) 0.132(4) 0.155(5) 0.068(4) 0.081(4) 0.046(3)
F4 0.118(4) 0.128(5) 0.208(6) -0.076(5) -0.022(4) -0.005(4)
B1 0.043(3) 0.055(4) 0.062(4) 0.012(3) 0.010(3) 0.008(3)

loop_
_atom_type_symbol
_atom_type_description
_atom_type_scat_dispersion_real
_atom_type_scat_dispersion_imag
_atom_type_scat_source
C C 0.0033 0.0016 'International Tables Vol C Tables 4.2.6.8 and 6.1.1.4'
H H 0.0000 0.0000 'International Tables Vol C Tables 4.2.6.8 and 6.1.1.4'
B B 0.0013 0.0007 'International Tables Vol C Tables 4.2.6.8 and 6.1.1.4'
Cu Cu 0.3201 1.2651 'International Tables Vol C Tables 4.2.6.8 and 6.1.1.4'
F F 0.0171 0.0103 'International Tables Vol C Tables 4.2.6.8 and 6.1.1.4'
N N 0.0061 0.0033 'International Tables Vol C Tables 4.2.6.8 and 6.1.1.4'
O O 0.0106 0.0060 'International Tables Vol C Tables 4.2.6.8 and 6.1.1.4'
P P 0.1023 0.0942 'International Tables Vol C Tables 4.2.6.8 and 6.1.1.4'

loop_
_geom_angle_atom_site_label_1
_geom_angle_atom_site_label_2
_geom_angle_atom_site_label_3
_geom_angle
_geom_angle_site_symmetry_1
_geom_angle_site_symmetry_3
_geom_angle_publ_flag
P1 Cu1 P2 112.39(4) . . ?
N1 Cu1 P1 120.65(9) . . ?
N1 Cu1 P2 108.60(9) . . ?
N2 Cu1 P1 117.14(10) . . ?
N2 Cu1 P2 114.81(10) . . ?
N2 Cu1 N1 79.42(12) . . ?
C1 P1 Cu1 113.74(14) . . ?
C7 P1 Cu1 120.07(14) . . ?
C7 P1 C1 104.5(2) . . ?
C7 P1 C13 102.10(19) . . ?
C13 P1 Cu1 110.20(13) . . ?
C13 P1 C1 104.6(2) . . ?
C24 P2 Cu1 116.97(13) . . ?
C25 P2 Cu1 112.50(13) . . ?
C25 P2 C24 103.27(18) . . ?
C31 P2 Cu1 116.34(12) . . ?
C31 P2 C24 102.58(17) . . ?
C31 P2 C25 103.42(17) . . ?
C19 O1 C18 116.8(3) . . ?
C38 N1 Cu1 129.1(3) . . ?
C38 N1 C42 118.2(3) . . ?
C42 N1 Cu1 111.6(2) . . ?
N3 N2 Cu1 139.5(3) . . ?
C43 N2 Cu1 113.4(3) . . ?
C43 N2 N3 105.0(3) . . ?
N2 N3 H3 123.9 . . ?
N2 N3 C45 112.1(3) . . ?
C45 N3 H3 123.9 . . ?
C2 C1 P1 118.2(3) . . ?
C2 C1 C6 119.6(4) . . ?
C6 C1 P1 122.2(4) . . ?
C1 C2 H2 119.9 . . ?
C1 C2 C3 120.2(5) . . ?
C3 C2 H2 119.9 . . ?
C2 C3 H3A 120.5 . . ?
C4 C3 C2 119.0(6) . . ?
C4 C3 H3A 120.5 . . ?
C3 C4 H4 119.6 . . ?
C5 C4 C3 120.8(5) . . ?
C5 C4 H4 119.6 . . ?
C4 C5 H5 119.8 . . ?
C4 C5 C6 120.4(6) . . ?
C6 C5 H5 119.8 . . ?
C1 C6 H6 120.0 . . ?
C5 C6 C1 119.9(6) . . ?
C5 C6 H6 120.0 . . ?
C8 C7 P1 123.4(4) . . ?
C12 C7 P1 117.9(3) . . ?
C12 C7 C8 118.6(4) . . ?
C7 C8 H8 120.4 . . ?
C7 C8 C9 119.2(5) . . ?
C9 C8 H8 120.4 . . ?
C8 C9 H9 119.6 . . ?
C10 C9 C8 120.9(5) . . ?
C10 C9 H9 119.6 . . ?
C9 C10 H10 119.9 . . ?
C9 C10 C11 120.1(5) . . ?
C11 C10 H10 119.9 . . ?
C10 C11 H11 120.1 . . ?
C10 C11 C12 119.8(5) . . ?
C12 C11 H11 120.1 . . ?
C7 C12 H12 119.3 . . ?
C11 C12 C7 121.3(5) . . ?
C11 C12 H12 119.3 . . ?
C14 C13 P1 124.1(3) . . ?
C14 C13 C18 117.3(4) . . ?
C18 C13 P1 118.2(3) . . ?
C13 C14 H14 119.6 . . ?
C15 C14 C13 120.9(4) . . ?
C15 C14 H14 119.6 . . ?
C14 C15 H15 120.0 . . ?
C16 C15 C14 119.9(5) . . ?
C16 C15 H15 120.0 . . ?
C15 C16 H16 119.7 . . ?
C17 C16 C15 120.5(4) . . ?
C17 C16 H16 119.7 . . ?
C16 C17 H17 120.4 . . ?
C16 C17 C18 119.1(4) . . ?
C18 C17 H17 120.4 . . ?
O1 C18 C13 115.6(3) . . ?
C17 C18 O1 122.1(4) . . ?
C17 C18 C13 122.3(4) . . ?
O1 C19 C24 119.1(3) . . ?
C20 C19 O1 118.0(3) . . ?
C20 C19 C24 122.7(4) . . ?
C19 C20 H20 120.6 . . ?
C19 C20 C21 118.9(4) . . ?
C21 C20 H20 120.6 . . ?
C20 C21 H21 120.0 . . ?
C22 C21 C20 120.0(4) . . ?
C22 C21 H21 120.0 . . ?
C21 C22 H22 119.7 . . ?
C21 C22 C23 120.6(4) . . ?
C23 C22 H22 119.7 . . ?
C22 C23 H23 119.5 . . ?
C22 C23 C24 120.9(4) . . ?
C24 C23 H23 119.5 . . ?
C19 C24 P2 120.2(3) . . ?
C23 C24 P2 122.9(3) . . ?
C23 C24 C19 116.8(4) . . ?
C26 C25 P2 123.4(3) . . ?
C26 C25 C30 118.2(4) . . ?
C30 C25 P2 118.4(3) . . ?
C25 C26 H26 119.8 . . ?
C25 C26 C27 120.4(4) . . ?
C27 C26 H26 119.8 . . ?
C26 C27 H27 119.9 . . ?
C28 C27 C26 120.2(4) . . ?
C28 C27 H27 119.9 . . ?
C27 C28 H28 119.8 . . ?
C29 C28 C27 120.3(4) . . ?
C29 C28 H28 119.8 . . ?
C28 C29 H29 120.2 . . ?
C28 C29 C30 119.6(4) . . ?
C30 C29 H29 120.2 . . ?
C25 C30 H30 119.3 . . ?
C29 C30 C25 121.3(4) . . ?
C29 C30 H30 119.3 . . ?
C32 C31 P2 123.6(3) . . ?
C32 C31 C36 118.6(4) . . ?
C36 C31 P2 117.8(3) . . ?
C31 C32 H32 119.4 . . ?
C33 C32 C31 121.2(4) . . ?
C33 C32 H32 119.4 . . ?
C32 C33 H33 119.9 . . ?
C34 C33 C32 120.1(4) . . ?
C34 C33 H33 119.9 . . ?
C33 C34 H34 120.2 . . ?
C33 C34 C35 119.5(4) . . ?
C35 C34 H34 120.2 . . ?
C34 C35 H35 119.7 . . ?
C34 C35 C36 120.6(4) . . ?
C36 C35 H35 119.7 . . ?
C31 C36 H36 120.0 . . ?
C35 C36 C31 120.0(4) . . ?
C35 C36 H36 120.0 . . ?
H37A C37 H37B 109.5 . . ?
H37A C37 H37C 109.5 . . ?
H37B C37 H37C 109.5 . . ?
C38 C37 H37A 109.5 . . ?
C38 C37 H37B 109.5 . . ?
C38 C37 H37C 109.5 . . ?
N1 C38 C37 118.2(4) . . ?
N1 C38 C39 121.2(4) . . ?
C39 C38 C37 120.5(4) . . ?
C38 C39 H39 119.8 . . ?
C40 C39 C38 120.4(4) . . ?
C40 C39 H39 119.8 . . ?
C39 C40 H40 120.4 . . ?
C39 C40 C41 119.2(4) . . ?
C41 C40 H40 120.4 . . ?
C40 C41 H41 121.0 . . ?
C40 C41 C42 118.0(4) . . ?
C42 C41 H41 121.0 . . ?
N1 C42 C41 123.0(4) . . ?
N1 C42 C43 115.5(3) . . ?
C41 C42 C43 121.5(4) . . ?
N2 C43 C42 118.7(3) . . ?
N2 C43 C44 111.3(4) . . ?
C44 C43 C42 130.0(4) . . ?
C43 C44 H44 127.5 . . ?
C45 C44 C43 105.1(4) . . ?
C45 C44 H44 127.5 . . ?
N3 C45 C44 106.5(4) . . ?
N3 C45 C46 122.5(4) . . ?
C44 C45 C46 130.7(4) . . ?
C47 C46 C45 118.6(4) . . ?
C51 C46 C45 121.2(4) . . ?
C51 C46 C47 120.1(4) . . ?
C46 C47 H47 120.4 . . ?
C48 C47 C46 119.1(5) . . ?
C48 C47 H47 120.4 . . ?
C47 C48 H48 119.5 . . ?
C49 C48 C47 120.9(6) . . ?
C49 C48 H48 119.5 . . ?
C48 C49 H49 120.0 . . ?
C50 C49 C48 120.0(5) . . ?
C50 C49 H49 120.0 . . ?
C49 C50 H50 119.8 . . ?
C49 C50 C51 120.4(6) . . ?
C51 C50 H50 119.8 . . ?
C46 C51 C50 119.4(5) . . ?
C46 C51 H51 120.3 . . ?
C50 C51 H51 120.3 . . ?
F1 B1 F2 111.7(6) . . ?
F1 B1 F3 111.7(6) . . ?
F1 B1 F4 106.6(6) . . ?
F2 B1 F3 112.6(5) . . ?
F2 B1 F4 111.0(6) . . ?
F3 B1 F4 102.7(6) . . ?

loop_
_geom_bond_atom_site_label_1
_geom_bond_atom_site_label_2
_geom_bond_distance
_geom_bond_site_symmetry_2
_geom_bond_publ_flag
Cu1 P1 2.2559(10) . ?
Cu1 P2 2.2838(10) . ?
Cu1 N1 2.154(3) . ?
Cu1 N2 2.081(3) . ?
P1 C1 1.826(4) . ?
P1 C7 1.821(4) . ?
P1 C13 1.824(4) . ?
P2 C24 1.840(4) . ?
P2 C25 1.824(4) . ?
P2 C31 1.823(4) . ?
O1 C18 1.397(5) . ?
O1 C19 1.395(4) . ?
N1 C38 1.347(5) . ?
N1 C42 1.359(5) . ?
N2 N3 1.350(4) . ?
N2 C43 1.330(5) . ?
N3 H3 0.8800 . ?
N3 C45 1.351(5) . ?
C1 C2 1.382(7) . ?
C1 C6 1.387(6) . ?
C2 H2 0.9500 . ?
C2 C3 1.401(7) . ?
C3 H3A 0.9500 . ?
C3 C4 1.379(9) . ?
C4 H4 0.9500 . ?
C4 C5 1.367(10) . ?
C5 H5 0.9500 . ?
C5 C6 1.381(8) . ?
C6 H6 0.9500 . ?
C7 C8 1.395(6) . ?
C7 C12 1.391(7) . ?
C8 H8 0.9500 . ?
C8 C9 1.408(7) . ?
C9 H9 0.9500 . ?
C9 C10 1.367(9) . ?
C10 H10 0.9500 . ?
C10 C11 1.374(9) . ?
C11 H11 0.9500 . ?
C11 C12 1.386(7) . ?
C12 H12 0.9500 . ?
C13 C14 1.396(6) . ?
C13 C18 1.397(6) . ?
C14 H14 0.9500 . ?
C14 C15 1.389(7) . ?
C15 H15 0.9500 . ?
C15 C16 1.383(7) . ?
C16 H16 0.9500 . ?
C16 C17 1.376(7) . ?
C17 H17 0.9500 . ?
C17 C18 1.379(6) . ?
C19 C20 1.373(5) . ?
C19 C24 1.404(5) . ?
C20 H20 0.9500 . ?
C20 C21 1.399(7) . ?
C21 H21 0.9500 . ?
C21 C22 1.368(7) . ?
C22 H22 0.9500 . ?
C22 C23 1.394(6) . ?
C23 H23 0.9500 . ?
C23 C24 1.396(6) . ?
C25 C26 1.390(6) . ?
C25 C30 1.390(6) . ?
C26 H26 0.9500 . ?
C26 C27 1.392(6) . ?
C27 H27 0.9500 . ?
C27 C28 1.378(7) . ?
C28 H28 0.9500 . ?
C28 C29 1.370(7) . ?
C29 H29 0.9500 . ?
C29 C30 1.389(6) . ?
C30 H30 0.9500 . ?
C31 C32 1.387(6) . ?
C31 C36 1.392(6) . ?
C32 H32 0.9500 . ?
C32 C33 1.380(6) . ?
C33 H33 0.9500 . ?
C33 C34 1.374(7) . ?
C34 H34 0.9500 . ?
C34 C35 1.383(7) . ?
C35 H35 0.9500 . ?
C35 C36 1.389(6) . ?
C36 H36 0.9500 . ?
C37 H37A 0.9800 . ?
C37 H37B 0.9800 . ?
C37 H37C 0.9800 . ?
C37 C38 1.495(6) . ?
C38 C39 1.386(6) . ?
C39 H39 0.9500 . ?
C39 C40 1.373(7) . ?
C40 H40 0.9500 . ?
C40 C41 1.388(7) . ?
C41 H41 0.9500 . ?
C41 C42 1.388(6) . ?
C42 C43 1.465(6) . ?
C43 C44 1.398(6) . ?
C44 H44 0.9500 . ?
C44 C45 1.377(6) . ?
C45 C46 1.477(6) . ?
C46 C47 1.395(7) . ?
C46 C51 1.386(7) . ?
C47 H47 0.9500 . ?
C47 C48 1.386(7) . ?
C48 H48 0.9500 . ?
C48 C49 1.374(9) . ?
C49 H49 0.9500 . ?
C49 C50 1.372(9) . ?
C50 H50 0.9500 . ?
C50 C51 1.397(7) . ?
C51 H51 0.9500 . ?
F1 B1 1.321(7) . ?
F2 B1 1.331(7) . ?
F3 B1 1.354(8) . ?
F4 B1 1.383(9) . ?
